data_4062145
_journal_name_full Organometallics
_journal_year 2003
_chemical_formula_sum 'C20 H23 Cl2 N2 P Pd Si'
_chemical_formula_weight 527.76
_space_group_IT_number 2
_symmetry_cell_setting triclinic
_symmetry_space_group_name_Hall '-P 1'
_symmetry_space_group_name_H-M 'P -1'
_cell_angle_alpha 90.83(3)
_cell_angle_beta 91.56(3)
_cell_angle_gamma 90.18(3)
_cell_formula_units_Z 4
_cell_length_a 9.426(14)
_cell_length_b 15.17(2)
_cell_length_c 15.75(2)
_cell_measurement_temperature 293(2)
_cell_volume 2252(6)
_diffrn_ambient_temperature 293(2)
_exptl_crystal_density_diffrn 1.556
_cod_database_code 4062145

loop_
_symmetry_equiv_pos_as_xyz
'x, y, z'
'-x, -y, -z'

loop_
_atom_site_label
_atom_site_type_symbol
_atom_site_fract_x
_atom_site_fract_y
_atom_site_fract_z
_atom_site_U_iso_or_equiv
_atom_site_adp_type
_atom_site_occupancy
_atom_site_symmetry_multiplicity
_atom_site_calc_flag
_atom_site_refinement_flags
_atom_site_disorder_assembly
_atom_site_disorder_group
Pd1 Pd 0.41709(2) 0.540953(15) 0.827262(16) 0.03912(8) Uani 1 1 d . . .
Cl1 Cl 0.20035(9) 0.54849(8) 0.75911(8) 0.0727(3) Uani 1 1 d . . .
Cl2 Cl 0.33383(11) 0.62814(6) 0.93381(7) 0.0618(3) Uani 1 1 d . . .
P1 P 0.64325(8) 0.49857(5) 0.71522(5) 0.03309(18) Uani 1 1 d . . .
N1 N 0.4958(3) 0.45602(17) 0.73680(17) 0.0392(6) Uani 1 1 d . . .
N2 N 0.6218(3) 0.54442(16) 0.87578(16) 0.0374(6) Uani 1 1 d . . .
Si1 Si 0.40086(10) 0.36266(6) 0.70093(6) 0.0415(2) Uani 1 1 d . . .
C1 C 0.7635(3) 0.4303(2) 0.6586(2) 0.0399(7) Uani 1 1 d . . .
C2 C 0.8394(4) 0.3637(2) 0.6993(3) 0.0524(9) Uani 1 1 d . . .
H2A H 0.8357 0.3579 0.7579 0.063 Uiso 1 1 calc R . .
C3 C 0.9202(4) 0.3064(3) 0.6520(3) 0.0686(12) Uani 1 1 d . . .
H3A H 0.9712 0.2617 0.6786 0.082 Uiso 1 1 calc R . .
C4 C 0.9249(4) 0.3157(3) 0.5658(3) 0.0721(12) Uani 1 1 d . . .
H4A H 0.9787 0.2764 0.5343 0.086 Uiso 1 1 calc R . .
C5 C 0.8523(5) 0.3815(3) 0.5246(3) 0.0747(12) Uani 1 1 d . . .
H5A H 0.8576 0.3871 0.4661 0.090 Uiso 1 1 calc R . .
C6 C 0.7713(4) 0.4395(3) 0.5711(2) 0.0557(9) Uani 1 1 d . . .
H6A H 0.7220 0.4845 0.5440 0.067 Uiso 1 1 calc R . .
C7 C 0.6311(3) 0.60235(19) 0.65849(18) 0.0358(7) Uani 1 1 d . . .
C8 C 0.7520(4) 0.6520(2) 0.6461(2) 0.0461(8) Uani 1 1 d . . .
H8A H 0.8400 0.6319 0.6655 0.055 Uiso 1 1 calc R . .
C9 C 0.7409(5) 0.7322(2) 0.6044(2) 0.0560(10) Uani 1 1 d . . .
H9A H 0.8220 0.7658 0.5965 0.067 Uiso 1 1 calc R . .
C10 C 0.6110(5) 0.7621(3) 0.5748(2) 0.0622(11) Uani 1 1 d . . .
H10A H 0.6045 0.8156 0.5469 0.075 Uiso 1 1 calc R . .
C11 C 0.4917(4) 0.7125(3) 0.5867(2) 0.0611(10) Uani 1 1 d . . .
H11A H 0.4039 0.7324 0.5667 0.073 Uiso 1 1 calc R . .
C12 C 0.5008(4) 0.6324(2) 0.6287(2) 0.0487(8) Uani 1 1 d . . .
H12A H 0.4193 0.5992 0.6367 0.058 Uiso 1 1 calc R . .
C13 C 0.7229(3) 0.52755(19) 0.81801(19) 0.0354(7) Uani 1 1 d . . .
C14 C 0.8645(3) 0.5356(2) 0.8376(2) 0.0437(8) Uani 1 1 d . . .
H14A H 0.9316 0.5245 0.7966 0.052 Uiso 1 1 calc R . .
C15 C 0.9064(4) 0.5603(2) 0.9190(2) 0.0522(9) Uani 1 1 d . . .
H15A H 1.0022 0.5666 0.9338 0.063 Uiso 1 1 calc R . .
C16 C 0.8048(4) 0.5755(2) 0.9776(2) 0.0566(10) Uani 1 1 d . . .
H16A H 0.8307 0.5913 1.0332 0.068 Uiso 1 1 calc R . .
C17 C 0.6638(4) 0.5672(2) 0.9539(2) 0.0499(9) Uani 1 1 d . . .
H17A H 0.5955 0.5780 0.9942 0.060 Uiso 1 1 calc R . .
C18 C 0.2931(5) 0.3218(3) 0.7895(3) 0.0737(12) Uani 1 1 d . . .
H18A H 0.3545 0.3085 0.8372 0.111 Uiso 1 1 calc R . .
H18B H 0.2427 0.2694 0.7713 0.111 Uiso 1 1 calc R . .
H18C H 0.2264 0.3663 0.8057 0.111 Uiso 1 1 calc R . .
C19 C 0.5183(4) 0.2703(2) 0.6713(3) 0.0600(10) Uani 1 1 d . . .
H19A H 0.5774 0.2880 0.6259 0.090 Uiso 1 1 calc R . .
H19B H 0.4616 0.2205 0.6532 0.090 Uiso 1 1 calc R . .
H19C H 0.5768 0.2546 0.7195 0.090 Uiso 1 1 calc R . .
C20 C 0.2928(5) 0.3901(3) 0.6046(3) 0.0678(11) Uani 1 1 d . . .
H20A H 0.3541 0.4098 0.5610 0.102 Uiso 1 1 calc R . .
H20B H 0.2271 0.4361 0.6182 0.102 Uiso 1 1 calc R . .
H20C H 0.2414 0.3388 0.5848 0.102 Uiso 1 1 calc R . .
Pd2 Pd 0.08306(2) 0.041012(15) 0.672803(16) 0.03915(8) Uani 1 1 d . . .
Cl3 Cl 0.29986(10) 0.04851(8) 0.74113(8) 0.0727(3) Uani 1 1 d . . .
Cl4 Cl 0.16660(11) 0.12810(6) 0.56618(6) 0.0615(3) Uani 1 1 d . . .
P2 P -0.14316(8) -0.00132(5) 0.78490(5) 0.03324(18) Uani 1 1 d . . .
N3 N 0.0044(3) -0.04407(17) 0.76313(17) 0.0392(6) Uani 1 1 d . . .
N4 N -0.1216(3) 0.04456(16) 0.62414(16) 0.0376(6) Uani 1 1 d . . .
Si2 Si 0.09916(10) -0.13720(6) 0.79907(6) 0.0418(2) Uani 1 1 d . . .
C21 C -0.2638(3) -0.0696(2) 0.8414(2) 0.0406(7) Uani 1 1 d . . .
C22 C -0.2711(4) -0.0605(3) 0.9287(2) 0.0565(9) Uani 1 1 d . . .
H22A H -0.2207 -0.0154 0.9566 0.068 Uiso 1 1 calc R . .
C23 C -0.3529(5) -0.1181(3) 0.9754(3) 0.0754(13) Uani 1 1 d . . .
H23A H -0.3579 -0.1111 1.0340 0.090 Uiso 1 1 calc R . .
C24 C -0.4253(4) -0.1847(3) 0.9343(3) 0.0729(12) Uani 1 1 d . . .
H24A H -0.4783 -0.2242 0.9651 0.087 Uiso 1 1 calc R . .
C25 C -0.4202(4) -0.1935(3) 0.8485(3) 0.0688(12) Uani 1 1 d . . .
H25A H -0.4717 -0.2384 0.8211 0.083 Uiso 1 1 calc R . .
C26 C -0.3390(4) -0.1363(2) 0.8006(2) 0.0525(9) Uani 1 1 d . . .
H26A H -0.3359 -0.1433 0.7419 0.063 Uiso 1 1 calc R . .
C27 C -0.1312(3) 0.1024(2) 0.84158(19) 0.0368(7) Uani 1 1 d . . .
C28 C -0.2516(4) 0.1524(2) 0.8541(2) 0.0462(8) Uani 1 1 d . . .
H28A H -0.3396 0.1319 0.8343 0.055 Uiso 1 1 calc R . .
C29 C -0.2409(5) 0.2322(2) 0.8957(2) 0.0559(9) Uani 1 1 d . . .
H29A H -0.3216 0.2661 0.9039 0.067 Uiso 1 1 calc R . .
C30 C -0.1112(5) 0.2621(3) 0.9252(2) 0.0622(11) Uani 1 1 d . . .
H30A H -0.1042 0.3163 0.9532 0.075 Uiso 1 1 calc R . .
C31 C 0.0080(5) 0.2129(3) 0.9137(3) 0.0630(11) Uani 1 1 d . . .
H31A H 0.0954 0.2336 0.9344 0.076 Uiso 1 1 calc R . .
C32 C -0.0007(4) 0.1323(2) 0.8716(2) 0.0496(8) Uani 1 1 d . . .
H32A H 0.0804 0.0988 0.8636 0.060 Uiso 1 1 calc R . .
C33 C -0.2231(3) 0.02754(19) 0.68204(19) 0.0347(7) Uani 1 1 d . . .
C34 C -0.3640(3) 0.0354(2) 0.6622(2) 0.0436(8) Uani 1 1 d . . .
H34A H -0.4314 0.0242 0.7027 0.052 Uiso 1 1 calc R . .
C35 C -0.4059(4) 0.0604(2) 0.5808(2) 0.0518(9) Uani 1 1 d . . .
H35A H -0.5016 0.0667 0.5664 0.062 Uiso 1 1 calc R . .
C36 C -0.3050(4) 0.0755(2) 0.5222(2) 0.0563(9) Uani 1 1 d . . .
H36A H -0.3310 0.0911 0.4671 0.068 Uiso 1 1 calc R . .
C37 C -0.1636(4) 0.0672(2) 0.5460(2) 0.0491(8) Uani 1 1 d . . .
H37A H -0.0951 0.0779 0.5060 0.059 Uiso 1 1 calc R . .
C38 C -0.0183(4) -0.2296(2) 0.8285(3) 0.0603(10) Uani 1 1 d . . .
H38A H -0.0769 -0.2112 0.8744 0.090 Uiso 1 1 calc R . .
H38B H 0.0385 -0.2789 0.8460 0.090 Uiso 1 1 calc R . .
H38C H -0.0774 -0.2467 0.7804 0.090 Uiso 1 1 calc R . .
C39 C 0.2073(5) -0.1099(3) 0.8960(3) 0.0694(11) Uani 1 1 d . . .
H39A H 0.1462 -0.0902 0.9402 0.104 Uiso 1 1 calc R . .
H39B H 0.2737 -0.0640 0.8838 0.104 Uiso 1 1 calc R . .
H39C H 0.2580 -0.1613 0.9143 0.104 Uiso 1 1 calc R . .
C40 C 0.2069(5) -0.1779(3) 0.7101(3) 0.0757(13) Uani 1 1 d . . .
H40A H 0.1458 -0.1913 0.6618 0.114 Uiso 1 1 calc R . .
H40B H 0.2566 -0.2302 0.7270 0.114 Uiso 1 1 calc R . .
H40C H 0.2741 -0.1334 0.6953 0.114 Uiso 1 1 calc R . .

loop_
_atom_site_aniso_label
_atom_site_aniso_U_11
_atom_site_aniso_U_22
_atom_site_aniso_U_33
_atom_site_aniso_U_23
_atom_site_aniso_U_13
_atom_site_aniso_U_12
Pd1 0.03364(14) 0.03307(14) 0.05129(16) -0.00651(10) 0.01700(11) -0.00401(10)
Cl1 0.0311(5) 0.0833(7) 0.1035(8) -0.0249(6) 0.0103(5) 0.0049(4)
Cl2 0.0635(6) 0.0494(5) 0.0737(6) -0.0192(4) 0.0330(5) -0.0030(4)
P1 0.0295(4) 0.0330(4) 0.0371(4) -0.0006(3) 0.0064(3) 0.0024(3)
N1 0.0315(14) 0.0374(14) 0.0489(15) -0.0089(11) 0.0097(11) -0.0025(11)
N2 0.0411(15) 0.0328(14) 0.0387(15) -0.0025(11) 0.0109(11) -0.0062(11)
Si1 0.0420(5) 0.0385(5) 0.0442(5) -0.0041(4) 0.0063(4) -0.0069(4)
C1 0.0327(16) 0.0378(18) 0.0494(19) -0.0038(14) 0.0100(14) 0.0034(13)
C2 0.050(2) 0.044(2) 0.064(2) 0.0038(17) 0.0043(17) 0.0103(16)
C3 0.051(2) 0.053(2) 0.101(4) -0.007(2) -0.002(2) 0.0202(19)
C4 0.055(2) 0.069(3) 0.093(3) -0.027(2) 0.019(2) 0.017(2)
C5 0.078(3) 0.086(3) 0.061(3) -0.014(2) 0.023(2) 0.019(3)
C6 0.060(2) 0.059(2) 0.048(2) -0.0035(17) 0.0126(17) 0.0173(18)
C7 0.0394(17) 0.0342(16) 0.0340(16) -0.0001(12) 0.0074(13) 0.0031(13)
C8 0.049(2) 0.046(2) 0.0442(19) 0.0022(15) 0.0030(15) -0.0023(15)
C9 0.073(3) 0.047(2) 0.049(2) 0.0042(16) 0.0131(19) -0.0125(19)
C10 0.090(3) 0.045(2) 0.052(2) 0.0138(17) 0.016(2) 0.014(2)
C11 0.062(2) 0.063(3) 0.059(2) 0.0160(19) 0.0121(19) 0.025(2)
C12 0.044(2) 0.053(2) 0.050(2) 0.0076(16) 0.0100(16) 0.0067(16)
C13 0.0366(17) 0.0308(16) 0.0391(17) 0.0047(12) 0.0059(13) -0.0040(12)
C14 0.0389(18) 0.0467(19) 0.0457(19) 0.0078(15) 0.0037(14) -0.0048(14)
C15 0.048(2) 0.049(2) 0.059(2) 0.0085(17) -0.0097(18) -0.0087(16)
C16 0.068(3) 0.053(2) 0.048(2) 0.0002(16) -0.0082(19) -0.0103(18)
C17 0.063(2) 0.045(2) 0.0419(19) -0.0021(15) 0.0100(17) -0.0092(16)
C18 0.084(3) 0.063(3) 0.075(3) -0.004(2) 0.027(2) -0.028(2)
C19 0.066(3) 0.039(2) 0.074(3) -0.0119(18) 0.001(2) -0.0011(17)
C20 0.063(3) 0.076(3) 0.063(3) -0.013(2) -0.009(2) 0.003(2)
Pd2 0.03384(14) 0.03308(14) 0.05155(16) 0.00467(10) 0.01704(11) 0.00382(10)
Cl3 0.0312(5) 0.0836(7) 0.1044(8) 0.0228(6) 0.0101(5) -0.0043(4)
Cl4 0.0638(6) 0.0497(5) 0.0733(6) 0.0180(4) 0.0333(5) 0.0025(4)
P2 0.0298(4) 0.0328(4) 0.0374(4) -0.0011(3) 0.0067(3) -0.0022(3)
N3 0.0321(14) 0.0375(14) 0.0487(15) 0.0074(11) 0.0086(11) 0.0021(11)
N4 0.0432(15) 0.0323(14) 0.0377(15) -0.0024(11) 0.0094(12) 0.0051(11)
Si2 0.0433(5) 0.0383(5) 0.0442(5) 0.0020(4) 0.0058(4) 0.0069(4)
C21 0.0350(17) 0.0392(18) 0.0479(19) -0.0013(14) 0.0099(14) -0.0060(14)
C22 0.060(2) 0.060(2) 0.049(2) 0.0016(17) 0.0110(17) -0.0168(18)
C23 0.082(3) 0.084(3) 0.062(3) 0.012(2) 0.026(2) -0.020(3)
C24 0.054(2) 0.074(3) 0.092(3) 0.024(2) 0.020(2) -0.019(2)
C25 0.051(2) 0.053(2) 0.102(4) 0.005(2) 0.002(2) -0.0213(19)
C26 0.049(2) 0.047(2) 0.062(2) -0.0054(17) 0.0053(17) -0.0098(16)
C27 0.0398(17) 0.0359(17) 0.0349(16) 0.0000(13) 0.0073(13) -0.0037(13)
C28 0.050(2) 0.045(2) 0.0433(19) -0.0044(15) 0.0064(15) 0.0022(16)
C29 0.072(3) 0.047(2) 0.049(2) -0.0064(16) 0.0150(19) 0.0104(19)
C30 0.090(3) 0.045(2) 0.052(2) -0.0143(17) 0.018(2) -0.014(2)
C31 0.065(3) 0.064(3) 0.060(2) -0.0172(19) 0.0122(19) -0.026(2)
C32 0.044(2) 0.053(2) 0.052(2) -0.0098(16) 0.0087(16) -0.0097(16)
C33 0.0342(17) 0.0318(16) 0.0383(16) -0.0073(12) 0.0069(13) 0.0032(12)
C34 0.0363(18) 0.048(2) 0.0466(19) -0.0084(15) 0.0042(14) 0.0031(14)
C35 0.049(2) 0.050(2) 0.055(2) -0.0102(16) -0.0109(17) 0.0084(16)
C36 0.069(3) 0.054(2) 0.045(2) -0.0012(16) -0.0066(19) 0.0102(19)
C37 0.063(2) 0.0430(19) 0.0420(19) -0.0006(15) 0.0121(17) 0.0082(16)
C38 0.067(3) 0.039(2) 0.075(3) 0.0108(18) 0.002(2) 0.0000(17)
C39 0.065(3) 0.079(3) 0.064(3) 0.010(2) -0.010(2) -0.005(2)
C40 0.085(3) 0.067(3) 0.077(3) 0.001(2) 0.027(2) 0.027(2)

loop_
_geom_bond_atom_site_label_1
_geom_bond_atom_site_label_2
_geom_bond_distance
_geom_bond_site_symmetry_2
_geom_bond_publ_flag
Pd1 N2 2.056(4) . ?
Pd1 N1 2.062(3) . ?
Pd1 Cl2 2.280(2) . ?
Pd1 Cl1 2.286(3) . ?
Pd1 P1 2.873(3) . ?
P1 N1 1.578(3) . ?
P1 C1 1.786(3) . ?
P1 C13 1.814(4) . ?
P1 C7 1.824(4) . ?
N1 Si1 1.752(3) . ?
N2 C17 1.323(5) . ?
N2 C13 1.358(4) . ?
Si1 C19 1.850(4) . ?
Si1 C20 1.858(5) . ?
Si1 C18 1.861(4) . ?
C1 C6 1.392(5) . ?
C1 C2 1.393(5) . ?
C2 C3 1.382(6) . ?
C3 C4 1.370(7) . ?
C4 C5 1.373(7) . ?
C5 C6 1.382(5) . ?
C7 C8 1.383(5) . ?
C7 C12 1.384(5) . ?
C8 C9 1.395(5) . ?
C9 C10 1.379(6) . ?
C10 C11 1.370(6) . ?
C11 C12 1.394(5) . ?
C13 C14 1.366(5) . ?
C14 C15 1.378(5) . ?
C15 C16 1.367(6) . ?
C16 C17 1.375(6) . ?
Pd2 N4 2.058(4) . ?
Pd2 N3 2.085(3) . ?
Pd2 Cl3 2.285(3) . ?
Pd2 Cl4 2.306(2) . ?
Pd2 P2 2.882(3) . ?
P2 N3 1.581(3) . ?
P2 C21 1.798(3) . ?
P2 C27 1.799(4) . ?
P2 C33 1.828(4) . ?
N3 Si2 1.766(3) . ?
N4 C37 1.333(5) . ?
N4 C33 1.366(4) . ?
Si2 C40 1.854(4) . ?
Si2 C39 1.854(5) . ?
Si2 C38 1.856(4) . ?
C21 C26 1.376(5) . ?
C21 C22 1.384(5) . ?
C22 C23 1.394(5) . ?
C23 C24 1.363(6) . ?
C24 C25 1.359(7) . ?
C25 C26 1.398(6) . ?
C27 C32 1.378(5) . ?
C27 C28 1.384(5) . ?
C28 C29 1.371(5) . ?
C29 C30 1.369(6) . ?
C30 C31 1.366(6) . ?
C31 C32 1.384(5) . ?
C33 C34 1.362(5) . ?
C34 C35 1.390(5) . ?
C35 C36 1.364(6) . ?
C36 C37 1.381(6) . ?
